data_7207008
loop_
_publ_author_name
'Bai, Shi-Qiang'
'Yong, Anna Marie'
'Hu, Jian Jin'
'Young, David J.'
'Zhang, Xinhai'
'Zong, Yun'
'Xu, Jianwei'
'Zuo, Jing-Lin'
'Hor, T. S. Andy'

_publ_section_title
;
 Zinc, cobalt and copper coordination polymers with different structural
 motifs from picolyl-triazole hybrid ligands
;
_journal_issue 3
_journal_name_full CrystEngComm
_journal_page_first 961
_journal_paper_doi 10.1039/c1ce05808h
_journal_volume 14
_journal_year 2012
_chemical_formula_sum 'C12 H16 Cl2 N4 Zn'
_chemical_formula_weight 352.56
_chemical_name_systematic
;
?
;
_space_group_IT_number 14
_symmetry_cell_setting monoclinic
_symmetry_space_group_name_Hall '-P 2yn'
_symmetry_space_group_name_H-M 'P 1 21/n 1'
_atom_sites_solution_hydrogens geom
_atom_sites_solution_primary direct
_atom_sites_solution_secondary difmap
_audit_creation_method SHELXL-97
_cell_angle_alpha 90.00
_cell_angle_beta 102.331(3)
_cell_angle_gamma 90.00
_cell_formula_units_Z 4
_cell_length_a 8.7376(14)
_cell_length_b 15.690(3)
_cell_length_c 11.0903(17)
_cell_measurement_reflns_used 965
_cell_measurement_temperature 100(2)
_cell_measurement_theta_max 27.42
_cell_measurement_theta_min 2.28
_cell_volume 1485.3(4)
_computing_cell_refinement 'Bruker SMART'
_computing_data_collection 'Bruker SMART'
_computing_data_reduction 'Bruker SAINT'
_computing_molecular_graphics 'Bruker SHELXTL'
_computing_publication_material 'Bruker SHELXTL'
_computing_structure_refinement 'SHELXL-97 (Sheldrick, 1997)'
_computing_structure_solution 'SHELXS-97 (Sheldrick, 1990)'
_diffrn_ambient_temperature 100(2)
_diffrn_measured_fraction_theta_full 0.999
_diffrn_measured_fraction_theta_max 0.999
_diffrn_measurement_device_type 'CCD area detector'
_diffrn_measurement_method 'phi and omega scans'
_diffrn_radiation_monochromator graphite
_diffrn_radiation_source 'fine-focus sealed tube'
_diffrn_radiation_type MoK\a
_diffrn_radiation_wavelength 0.71073
_diffrn_reflns_av_R_equivalents 0.0216
_diffrn_reflns_av_sigmaI/netI 0.0240
_diffrn_reflns_limit_h_max 11
_diffrn_reflns_limit_h_min -11
_diffrn_reflns_limit_k_max 17
_diffrn_reflns_limit_k_min -20
_diffrn_reflns_limit_l_max 14
_diffrn_reflns_limit_l_min -10
_diffrn_reflns_number 10450
_diffrn_reflns_theta_full 27.49
_diffrn_reflns_theta_max 27.49
_diffrn_reflns_theta_min 2.28
_exptl_absorpt_coefficient_mu 2.004
_exptl_absorpt_correction_T_max 0.7531
_exptl_absorpt_correction_T_min 0.5847
_exptl_absorpt_correction_type multi-scan
_exptl_absorpt_process_details 'Sadabs, (Sheldrick 2001)'
_exptl_crystal_colour Colourless
_exptl_crystal_density_diffrn 1.577
_exptl_crystal_density_meas ?
_exptl_crystal_density_method 'not measured'
_exptl_crystal_description Block
_exptl_crystal_F_000 720
_exptl_crystal_size_max 0.30
_exptl_crystal_size_mid 0.20
_exptl_crystal_size_min 0.15
_refine_diff_density_max 0.402
_refine_diff_density_min -0.268
_refine_diff_density_rms 0.066
_refine_ls_extinction_method none
_refine_ls_goodness_of_fit_ref 1.056
_refine_ls_hydrogen_treatment constr
_refine_ls_matrix_type full
_refine_ls_number_parameters 173
_refine_ls_number_reflns 3413
_refine_ls_number_restraints 0
_refine_ls_restrained_S_all 1.056
_refine_ls_R_factor_all 0.0265
_refine_ls_R_factor_gt 0.0242
_refine_ls_shift/su_max 0.002
_refine_ls_shift/su_mean 0.000
_refine_ls_structure_factor_coef Fsqd
_refine_ls_weighting_details 'calc w=1/[\s^2^(Fo^2^)+(0.0330P)^2^+0.5316P] where P=(Fo^2^+2Fc^2^)/3'
_refine_ls_weighting_scheme calc
_refine_ls_wR_factor_gt 0.0608
_refine_ls_wR_factor_ref 0.0618
_reflns_number_gt 3174
_reflns_number_total 3413
_reflns_threshold_expression >2sigma(I)
_cod_data_source_file c1ce05808h.txt
_cod_data_source_block b556
_cod_depositor_comments
;
The following automatic conversions were performed:

'_symmetry_cell_setting' value 'Monoclinic' changed to 'monoclinic'
according to /home/saulius/struct/CIF-dictionaries/cif_core.dic
dictionary named 'cif_core.dic' version 2.4.1 from
2010-06-29.

'_exptl_absorpt_correction_type' value 'Multi-scan'
changed to 'multi-scan' according to
/home/saulius/struct/CIF-dictionaries/cif_core.dic dictionary named
'cif_core.dic' version 2.4.1 from 2010-06-29.

Automatic conversion script
Id: cif_fix_values 1715 2011-07-08 13:25:40Z adriana 

The following automatic conversions were performed:

'_exptl_crystal_density_meas' value 'Not measured' was changed to '?'
- the value is perceived as not measured.

Automatic conversion script
Id: cif_fix_values 3008 2015-01-20 13:52:24Z robertas 
;
_cod_original_sg_symbol_H-M P2(1)/n
_cod_database_code 7207008

loop_
_symmetry_equiv_pos_as_xyz
'x, y, z'
'-x+1/2, y+1/2, -z+1/2'
'-x, -y, -z'
'x-1/2, -y-1/2, z-1/2'

loop_
_atom_site_label
_atom_site_type_symbol
_atom_site_fract_x
_atom_site_fract_y
_atom_site_fract_z
_atom_site_U_iso_or_equiv
_atom_site_adp_type
_atom_site_occupancy
_atom_site_symmetry_multiplicity
_atom_site_calc_flag
_atom_site_refinement_flags
Zn1 Zn 0.475740(19) 0.180923(11) 0.722442(16) 0.01435(7) Uani 1 1 d .
Cl1 Cl 0.47298(4) 0.15511(3) 0.91835(3) 0.01992(9) Uani 1 1 d .
Cl2 Cl 0.29655(4) 0.11871(3) 0.57619(3) 0.01924(9) Uani 1 1 d .
N1 N 0.69692(15) 0.16126(8) 0.69614(12) 0.0155(3) Uani 1 1 d .
N2 N 0.80580(15) 0.13186(8) 0.78860(12) 0.0164(3) Uani 1 1 d .
N3 N 0.93543(15) 0.12515(8) 0.74380(12) 0.0159(3) Uani 1 1 d .
N4 N 1.05042(16) -0.18946(8) 0.79729(12) 0.0164(3) Uani 1 1 d .
C1 C 0.75666(19) 0.17254(10) 0.59296(15) 0.0163(3) Uani 1 1 d .
C2 C 0.91137(19) 0.14939(10) 0.62447(15) 0.0179(3) Uani 1 1 d .
H2 H 0.9857 0.1502 0.5733 0.021 Uiso 1 1 calc R
C3 C 0.65758(19) 0.19862(10) 0.47175(15) 0.0177(3) Uani 1 1 d .
H3A H 0.7189 0.2364 0.4284 0.021 Uiso 1 1 calc R
H3B H 0.5659 0.2311 0.4859 0.021 Uiso 1 1 calc R
C4 C 0.6010(2) 0.12090(10) 0.39064(15) 0.0197(3) Uani 1 1 d .
H4A H 0.6925 0.0925 0.3686 0.024 Uiso 1 1 calc R
H4B H 0.5515 0.0798 0.4383 0.024 Uiso 1 1 calc R
C5 C 0.4840(2) 0.14461(11) 0.27281(16) 0.0225(3) Uani 1 1 d .
H5A H 0.5367 0.1808 0.2209 0.027 Uiso 1 1 calc R
H5B H 0.3978 0.1783 0.2944 0.027 Uiso 1 1 calc R
C6 C 0.4156(2) 0.06640(12) 0.19906(17) 0.0303(4) Uani 1 1 d .
H6A H 0.4989 0.0361 0.1700 0.046 Uiso 1 1 calc R
H6B H 0.3347 0.0843 0.1280 0.046 Uiso 1 1 calc R
H6C H 0.3691 0.0285 0.2517 0.046 Uiso 1 1 calc R
C7 C 1.07329(18) 0.08419(10) 0.81974(15) 0.0176(3) Uani 1 1 d .
H7A H 1.0824 0.1010 0.9070 0.021 Uiso 1 1 calc R
H7B H 1.1684 0.1042 0.7933 0.021 Uiso 1 1 calc R
C8 C 1.06359(18) -0.01196(10) 0.80949(14) 0.0158(3) Uani 1 1 d .
C9 C 0.96390(18) -0.05299(11) 0.71334(15) 0.0200(3) Uani 1 1 d .
H9 H 0.8984 -0.0209 0.6500 0.024 Uiso 1 1 calc R
C10 C 0.96038(19) -0.14087(11) 0.71014(15) 0.0202(3) Uani 1 1 d .
H10 H 0.8914 -0.1682 0.6436 0.024 Uiso 1 1 calc R
C11 C 1.14900(19) -0.14981(11) 0.88953(15) 0.0200(3) Uani 1 1 d .
H11 H 1.2145 -0.1834 0.9510 0.024 Uiso 1 1 calc R
C12 C 1.15913(18) -0.06184(11) 0.89879(15) 0.0202(3) Uani 1 1 d .
H12 H 1.2305 -0.0359 0.9653 0.024 Uiso 1 1 calc R

loop_
_atom_site_aniso_label
_atom_site_aniso_U_11
_atom_site_aniso_U_22
_atom_site_aniso_U_33
_atom_site_aniso_U_23
_atom_site_aniso_U_13
_atom_site_aniso_U_12
Zn1 0.01209(10) 0.01523(11) 0.01504(10) 0.00030(6) 0.00135(7) 0.00047(6)
Cl1 0.01707(18) 0.0264(2) 0.01587(19) 0.00194(14) 0.00257(14) 0.00138(15)
Cl2 0.01538(17) 0.0222(2) 0.01845(19) -0.00256(14) -0.00018(14) -0.00132(14)
N1 0.0132(6) 0.0149(6) 0.0180(6) 0.0010(5) 0.0023(5) 0.0006(5)
N2 0.0138(6) 0.0165(6) 0.0182(6) 0.0004(5) 0.0021(5) -0.0003(5)
N3 0.0116(6) 0.0150(6) 0.0207(7) -0.0002(5) 0.0025(5) -0.0002(5)
N4 0.0156(6) 0.0149(7) 0.0178(6) 0.0003(5) 0.0015(5) 0.0000(5)
C1 0.0170(7) 0.0122(7) 0.0195(8) -0.0002(6) 0.0034(6) -0.0014(6)
C2 0.0175(7) 0.0162(7) 0.0206(8) 0.0008(6) 0.0055(6) -0.0015(6)
C3 0.0190(8) 0.0160(7) 0.0179(7) 0.0034(6) 0.0037(6) 0.0019(6)
C4 0.0230(8) 0.0172(8) 0.0192(8) 0.0010(6) 0.0049(6) 0.0007(6)
C5 0.0257(8) 0.0200(8) 0.0205(8) 0.0002(6) 0.0022(6) -0.0007(7)
C6 0.0377(10) 0.0271(10) 0.0248(9) -0.0025(7) 0.0033(8) -0.0071(8)
C7 0.0132(7) 0.0164(8) 0.0214(8) -0.0006(6) -0.0008(6) 0.0002(6)
C8 0.0132(7) 0.0166(8) 0.0184(7) -0.0002(6) 0.0049(6) -0.0002(6)
C9 0.0189(8) 0.0191(8) 0.0195(8) 0.0019(6) -0.0015(6) 0.0017(6)
C10 0.0194(8) 0.0202(8) 0.0180(8) -0.0025(6) -0.0029(6) -0.0011(6)
C11 0.0184(8) 0.0192(8) 0.0195(8) 0.0014(6) -0.0023(6) 0.0009(6)
C12 0.0172(7) 0.0193(8) 0.0211(8) -0.0015(6) -0.0029(6) -0.0006(6)

loop_
_atom_type_symbol
_atom_type_description
_atom_type_scat_dispersion_real
_atom_type_scat_dispersion_imag
_atom_type_scat_source
C C 0.0033 0.0016 'International Tables Vol C Tables 4.2.6.8 and 6.1.1.4'
H H 0.0000 0.0000 'International Tables Vol C Tables 4.2.6.8 and 6.1.1.4'
N N 0.0061 0.0033 'International Tables Vol C Tables 4.2.6.8 and 6.1.1.4'
Cl Cl 0.1484 0.1585 'International Tables Vol C Tables 4.2.6.8 and 6.1.1.4'
Zn Zn 0.2839 1.4301 'International Tables Vol C Tables 4.2.6.8 and 6.1.1.4'

loop_
_geom_angle_atom_site_label_1
_geom_angle_atom_site_label_2
_geom_angle_atom_site_label_3
_geom_angle
_geom_angle_site_symmetry_1
_geom_angle_site_symmetry_3
N1 Zn1 N4 102.83(5) . 2_656
N1 Zn1 Cl1 108.78(4) . .
N4 Zn1 Cl1 105.15(4) 2_656 .
N1 Zn1 Cl2 111.73(4) . .
N4 Zn1 Cl2 108.17(4) 2_656 .
Cl1 Zn1 Cl2 118.777(18) . .
N2 N1 C1 110.72(13) . .
N2 N1 Zn1 119.23(10) . .
C1 N1 Zn1 130.04(11) . .
N1 N2 N3 105.42(12) . .
N2 N3 C2 112.08(13) . .
N2 N3 C7 118.71(13) . .
C2 N3 C7 128.69(13) . .
C11 N4 C10 117.83(14) . .
C11 N4 Zn1 125.42(11) . 2_646
C10 N4 Zn1 116.75(11) . 2_646
N1 C1 C2 106.52(14) . .
N1 C1 C3 122.54(14) . .
C2 C1 C3 130.77(15) . .
N3 C2 C1 105.26(14) . .
C1 C3 C4 111.27(13) . .
C5 C4 C3 112.48(14) . .
C4 C5 C6 112.23(15) . .
N3 C7 C8 111.62(13) . .
C9 C8 C12 118.04(15) . .
C9 C8 C7 122.52(14) . .
C12 C8 C7 119.44(14) . .
C10 C9 C8 119.47(15) . .
N4 C10 C9 122.79(15) . .
N4 C11 C12 122.62(15) . .
C11 C12 C8 119.23(15) . .

loop_
_geom_bond_atom_site_label_1
_geom_bond_atom_site_label_2
_geom_bond_distance
_geom_bond_site_symmetry_2
Zn1 N1 2.0386(13) .
Zn1 N4 2.0530(14) 2_656
Zn1 Cl1 2.2153(5) .
Zn1 Cl2 2.2249(5) .
N1 N2 1.3238(19) .
N1 C1 1.367(2) .
N2 N3 1.3346(18) .
N3 C2 1.350(2) .
N3 C7 1.463(2) .
N4 C11 1.341(2) .
N4 C10 1.345(2) .
N4 Zn1 2.0530(14) 2_646
C1 C2 1.371(2) .
C1 C3 1.492(2) .
C3 C4 1.533(2) .
C4 C5 1.524(2) .
C5 C6 1.524(2) .
C7 C8 1.514(2) .
C8 C9 1.383(2) .
C8 C12 1.392(2) .
C9 C10 1.379(2) .
C11 C12 1.385(2) .
